data_7026976
loop_
_publ_author_name
'Paine, Tapan K.'
'Weyherm\"uller, Thomas'
'Wieghardt, Karl'
'Chaudhuri, Phalguni'

_publ_section_title
;
 Aerial oxidation of primary alcohols and amines catalyzed by Cu(II) complexes
 of 2,2'-selenobis(4,6-di-tert-butylphenol) providing [O,Se,O]-donor atoms
;
_journal_coden_ASTM DTARAF
_journal_issue 14
_journal_name_full 'Dalton Transactions'
_journal_page_first 2092
_journal_page_last 2101
_journal_paper_doi 10.1039/b403953j
_journal_year 2004
_chemical_formula_analytical '[C70 H98 Cu2 N2 O4 Se2],H2O'
_chemical_formula_sum 'C70 H100 Cu2 N2 O5 Se2'
_chemical_formula_weight 1334.52
_space_group_IT_number 2
_symmetry_cell_setting triclinic
_symmetry_space_group_name_Hall '-P 1'
_symmetry_space_group_name_H-M 'P -1'
_atom_sites_solution_hydrogens geom
_atom_sites_solution_primary direct
_atom_sites_solution_secondary difmap
_audit_creation_method SHELXL
_cell_angle_alpha 95.22(1)
_cell_angle_beta 90.96(1)
_cell_angle_gamma 113.85(1)
_cell_formula_units_Z 2
_cell_length_a 13.8310(10)
_cell_length_b 14.797(2)
_cell_length_c 18.613(2)
_cell_measurement_reflns_used 3279
_cell_measurement_temperature 100(2)
_cell_volume 3463.6(7)
_computing_cell_refinement 'Siemens SAINT 5'
_computing_data_collection 'Siemens SAINT 5'
_computing_data_reduction 'Siemens SAINT 5'
_computing_structure_refinement 'SHELXL-93 (Sheldrick, 1993)'
_computing_structure_solution 'SHELXS-86 (Sheldrick, 1990)'
_diffrn_ambient_temperature 100(2)
_diffrn_measurement_device 'Siemens SMART CCD-Diffractometer'
_diffrn_measurement_method '\w-scan, 0.3 deg./frame'
_diffrn_radiation_monochromator graphite
_diffrn_radiation_source 'fine-focus sealed tube'
_diffrn_radiation_type MoK\a
_diffrn_radiation_wavelength 0.71073
_diffrn_reflns_av_R_equivalents 0.0710
_diffrn_reflns_av_sigmaI/netI 0.2107
_diffrn_reflns_limit_h_max 16
_diffrn_reflns_limit_h_min -16
_diffrn_reflns_limit_k_max 13
_diffrn_reflns_limit_k_min -17
_diffrn_reflns_limit_l_max 22
_diffrn_reflns_limit_l_min -19
_diffrn_reflns_number 12614
_diffrn_reflns_theta_max 22.50
_diffrn_reflns_theta_min 1.61
_exptl_absorpt_coefficient_mu 1.712
_exptl_absorpt_correction_T_max 0.901
_exptl_absorpt_correction_T_min 0.658
_exptl_absorpt_correction_type 'SADABS , G.M.Sheldrick 1994'
_exptl_crystal_colour 'dark green'
_exptl_crystal_density_diffrn 1.280
_exptl_crystal_description 'opaque block'
_exptl_crystal_F_000 1400
_exptl_crystal_size_max 0.25
_exptl_crystal_size_mid 0.19
_exptl_crystal_size_min 0.14
_refine_diff_density_max 0.822
_refine_diff_density_min -0.551
_refine_diff_density_rms 0.119
_refine_ls_extinction_method none
_refine_ls_goodness_of_fit_all 0.891
_refine_ls_goodness_of_fit_obs 1.087
_refine_ls_matrix_type full
_refine_ls_number_parameters 650
_refine_ls_number_reflns 8905
_refine_ls_number_restraints 0
_refine_ls_restrained_S_all 0.901
_refine_ls_restrained_S_obs 1.087
_refine_ls_R_factor_all 0.1477
_refine_ls_R_factor_obs 0.0643
_refine_ls_shift/esd_max 0.001
_refine_ls_shift/esd_mean 0.000
_refine_ls_structure_factor_coef Fsqd
_refine_ls_weighting_details 'w=1/[\s^2^(Fo^2^)+(0.0471P)^2^+0.0000P] where P=(Fo^2^+2Fc^2^)/3'
_refine_ls_weighting_scheme calc
_refine_ls_wR_factor_all 0.1423
_refine_ls_wR_factor_obs 0.1199
_reflns_number_observed 4633
_reflns_number_total 8923
_reflns_observed_criterion >2sigma(I)
_cod_data_source_file b403953jsup1.cif
_cod_data_source_block 4
_cod_depositor_comments
;
The following automatic conversions were performed:

'_symmetry_cell_setting' value 'Triclinic' changed to 'triclinic'
according to /home/saulius/struct/CIF-dictionaries/cif_core.dic
dictionary named 'cif_core.dic' version 2.4.2 from 2011-04-26.

Automatic conversion script
Id: cif_fix_values 1891 2012-01-12 08:04:46Z andrius 

The following automatic conversions were performed:

'_refine_ls_weighting_scheme' value 'calc
w=1/[\s^2^(Fo^2^)+(0.0471P)^2^+0.0000P] where P=(Fo^2^+2Fc^2^)/3' was
changed to 'calc'. New tag '_refine_ls_weighting_details' was
created. The value of the new tag was set to
'w=1/[\s^2^(Fo^2^)+(0.0471P)^2^+0.0000P] where P=(Fo^2^+2Fc^2^)/3'.

Automatic conversion script
Id: cif_fix_values 3143 2015-03-26 13:38:13Z robertas 
;
_cod_original_cell_volume 3463.5(6)
_cod_original_sg_symbol_H-M P-1
_cod_database_code 7026976

loop_
_symmetry_equiv_pos_as_xyz
'x, y, z'
'-x, -y, -z'

loop_
_atom_site_aniso_label
_atom_site_aniso_U_11
_atom_site_aniso_U_22
_atom_site_aniso_U_33
_atom_site_aniso_U_23
_atom_site_aniso_U_13
_atom_site_aniso_U_12
Cu1 0.0191(7) 0.0115(7) 0.0185(7) 0.0048(6) 0.0026(6) 0.0062(6)
Cu2 0.0181(7) 0.0138(8) 0.0198(7) 0.0019(6) 0.0006(5) 0.0073(6)
Se1 0.0211(6) 0.0130(6) 0.0167(6) 0.0025(5) 0.0010(5) 0.0057(5)
Se2 0.0173(6) 0.0100(6) 0.0195(6) 0.0027(5) 0.0010(5) 0.0053(5)
N1 0.027(5) 0.022(5) 0.015(5) 0.003(4) 0.004(4) 0.011(4)
N2 0.021(5) 0.012(5) 0.013(4) 0.006(4) 0.004(4) 0.003(4)
O1 0.023(4) 0.009(4) 0.020(4) 0.008(3) 0.000(3) 0.008(3)
O2 0.014(4) 0.010(4) 0.021(4) -0.002(3) 0.003(3) 0.005(3)
O3 0.015(4) 0.013(4) 0.015(4) 0.007(3) -0.001(3) 0.006(3)
C2 0.019(6) 0.006(6) 0.013(5) -0.006(4) -0.002(5) 0.007(5)
C3 0.021(6) 0.025(7) 0.015(6) -0.006(5) -0.013(5) 0.017(5)
C4 0.017(6) 0.014(6) 0.016(6) -0.001(5) 0.004(5) 0.008(5)
C5 0.022(6) 0.018(6) 0.013(6) 0.000(5) 0.011(5) 0.011(5)
C6 0.021(6) 0.014(6) 0.015(6) -0.008(5) -0.009(5) 0.015(5)
C8 0.026(7) 0.038(8) 0.045(7) 0.010(6) 0.002(6) 0.005(6)
C9 0.028(7) 0.036(8) 0.045(7) 0.020(6) 0.008(6) 0.015(6)
C10 0.029(7) 0.046(8) 0.060(8) 0.012(7) 0.005(6) 0.022(6)
C11 0.015(6) 0.011(6) 0.009(5) 0.008(5) 0.001(4) 0.002(5)
C12 0.021(6) 0.026(7) 0.019(6) 0.013(5) 0.009(5) 0.010(5)
C13 0.016(6) 0.014(6) 0.034(6) 0.005(5) 0.004(5) 0.003(5)
C14 0.017(6) 0.019(6) 0.033(6) 0.014(5) 0.010(5) 0.012(5)
C15 0.021(6) 0.016(6) 0.013(6) 0.000(5) -0.003(5) 0.005(5)
C18 0.027(7) 0.024(7) 0.028(6) 0.001(5) 0.007(5) 0.016(6)
C19 0.036(7) 0.020(7) 0.016(6) 0.009(5) 0.008(5) 0.017(6)
C20 0.016(6) 0.030(7) 0.015(6) 0.014(5) 0.008(5) 0.006(5)
C21 0.034(7) 0.010(6) 0.023(6) 0.010(5) 0.006(5) 0.008(5)
C22 0.038(7) 0.011(6) 0.036(7) 0.000(5) 0.008(6) -0.002(5)
C23 0.040(7) 0.014(6) 0.036(7) 0.003(5) -0.008(5) 0.008(6)
C24 0.052(8) 0.013(7) 0.027(6) 0.001(5) -0.003(6) 0.000(6)
C25 0.043(8) 0.040(8) 0.021(6) 0.013(6) 0.005(6) 0.031(7)
C26 0.065(9) 0.072(10) 0.048(8) 0.024(7) 0.013(7) 0.059(8)
C27 0.066(9) 0.087(11) 0.075(9) 0.054(9) 0.022(8) 0.059(9)
C28 0.086(11) 0.064(10) 0.089(10) -0.004(8) -0.065(9) 0.046(9)
C31 0.016(6) 0.015(6) 0.016(6) -0.005(5) -0.002(5) 0.007(5)
C33 0.011(6) 0.020(6) 0.019(6) 0.011(5) -0.004(4) 0.007(5)
C34 0.010(6) 0.018(6) 0.017(6) -0.006(5) 0.000(5) 0.005(5)
C35 0.003(5) 0.002(6) 0.033(7) -0.001(5) 0.004(5) -0.002(4)
C36 0.006(6) 0.026(7) 0.022(6) 0.008(5) 0.003(5) 0.002(5)
C37 0.033(7) 0.014(6) 0.008(5) 0.004(5) 0.004(5) 0.013(5)
C38 0.051(8) 0.028(7) 0.025(6) 0.002(5) 0.005(6) 0.026(6)
C39 0.024(6) 0.016(6) 0.022(6) -0.003(5) -0.005(5) 0.003(5)
C40 0.049(8) 0.045(8) 0.025(6) 0.008(6) 0.012(6) 0.033(7)
C41 0.015(6) 0.023(7) 0.021(6) 0.007(5) 0.002(5) 0.009(5)
C42 0.034(7) 0.022(7) 0.035(7) 0.011(5) -0.008(5) 0.008(6)
C43 0.039(7) 0.019(7) 0.033(7) 0.016(5) 0.003(5) 0.018(6)
C44 0.033(7) 0.011(6) 0.026(6) 0.005(5) 0.003(5) 0.004(5)
C49 0.026(6) 0.005(6) 0.018(6) 0.002(5) 0.005(5) -0.001(5)
C51 0.009(6) 0.029(7) 0.029(7) 0.007(5) -0.005(5) 0.006(5)
C52 0.042(8) 0.045(9) 0.091(10) 0.055(8) -0.010(7) 0.003(7)
C53 0.020(6) 0.026(7) 0.041(7) 0.003(6) -0.006(5) 0.014(6)
C54 0.034(8) 0.115(12) 0.020(7) -0.028(7) -0.015(6) 0.024(8)
C55 0.014(6) 0.014(6) 0.024(6) -0.001(5) 0.000(5) 0.001(5)
C56 0.019(6) 0.025(7) 0.029(6) 0.012(5) 0.009(5) 0.001(5)
C57 0.022(6) 0.039(8) 0.036(7) 0.004(6) -0.003(5) 0.016(6)
C58 0.017(6) 0.026(7) 0.036(7) 0.004(5) 0.008(5) 0.011(5)
C59 0.029(7) 0.006(6) 0.030(6) -0.001(5) 0.013(5) 0.004(5)
C60 0.027(7) 0.007(6) 0.022(6) -0.004(5) -0.003(5) 0.006(5)
C61 0.029(7) 0.025(7) 0.061(8) 0.011(6) 0.014(6) 0.005(6)
C63 0.025(7) 0.055(9) 0.069(9) -0.025(7) 0.005(7) 0.031(7)
C64 0.036(8) 0.024(7) 0.062(9) 0.000(6) 0.026(7) 0.008(6)
C65 0.050(9) 0.024(7) 0.039(8) -0.006(6) 0.004(6) 0.017(6)
C69 0.028(7) 0.022(7) 0.030(7) 0.003(6) 0.014(5) 0.006(6)
C70 0.036(7) 0.034(8) 0.020(7) 0.008(6) 0.009(6) 0.022(6)
C71 0.057(9) 0.037(8) 0.032(8) 0.002(7) -0.009(7) -0.008(7)
C72 0.051(9) 0.039(8) 0.050(9) 0.025(7) 0.010(7) -0.003(7)
C73 0.034(8) 0.034(8) 0.036(8) 0.003(6) 0.012(6) 0.006(6)
C74 0.046(8) 0.039(8) 0.020(6) 0.002(6) 0.008(6) 0.019(7)
C75 0.032(7) 0.025(7) 0.032(7) 0.006(6) 0.009(6) 0.010(6)
O10 0.057(7) 0.068(8) 0.040(6) 0.029(6) 0.014(5) 0.019(6)

loop_
_atom_site_label
_atom_site_type_symbol
_atom_site_fract_x
_atom_site_fract_y
_atom_site_fract_z
_atom_site_U_iso_or_equiv
_atom_site_thermal_displace_type
_atom_site_occupancy
_atom_site_calc_flag
_atom_site_refinement_flags
Cu1 Cu 1.11639(8) 1.18528(8) 0.64831(6) 0.0162(3) Uani 1 d .
Cu2 Cu 1.10786(9) 1.28996(8) 0.79998(6) 0.0170(3) Uani 1 d .
Se1 Se 0.94835(7) 1.16992(7) 0.59190(5) 0.0173(3) Uani 1 d .
Se2 Se 1.28517(7) 1.28770(7) 0.80822(5) 0.0156(3) Uani 1 d .
N1 N 1.2012(6) 1.2628(5) 0.5699(3) 0.021(2) Uani 1 d .
H1A H 1.1751(6) 1.3089(5) 0.5603(3) 0.025 Uiso 1 calc R
H1B H 1.2699(6) 1.2974(5) 0.5882(3) 0.025 Uiso 1 calc R
N2 N 0.9525(5) 1.2610(5) 0.8034(4) 0.016(2) Uani 1 d .
H2A H 0.9231(5) 1.2421(5) 0.7569(4) 0.019 Uiso 1 calc R
H2B H 0.9216(5) 1.2071(5) 0.8290(4) 0.019 Uiso 1 calc R
O1 O 1.0348(4) 1.1093(4) 0.7231(3) 0.016(2) Uani 1 d .
O2 O 1.1233(4) 1.3285(4) 0.7014(3) 0.015(2) Uani 1 d .
O3 O 1.2449(4) 1.1686(4) 0.6737(3) 0.0141(15) Uani 1 d .
O4 O 1.1194(4) 1.3139(4) 0.9013(3) 0.0124(15) Uiso 1 d .
C1 C 0.9303(7) 1.0677(7) 0.7170(5) 0.016(2) Uiso 1 d .
C2 C 0.8727(7) 1.0873(6) 0.6635(4) 0.012(2) Uani 1 d .
C3 C 0.7633(7) 1.0486(7) 0.6562(5) 0.019(2) Uani 1 d .
H3 H 0.7293(7) 1.0661(7) 0.6184(5) 0.023 Uiso 1 calc R
C4 C 0.7023(7) 0.9836(7) 0.7045(5) 0.015(2) Uani 1 d .
C5 C 0.7574(7) 0.9647(7) 0.7584(5) 0.017(2) Uani 1 d .
H5 H 0.7176(7) 0.9229(7) 0.7928(5) 0.020 Uiso 1 calc R
C6 C 0.8685(7) 1.0022(7) 0.7671(4) 0.015(2) Uani 1 d .
C7 C 0.5806(7) 0.9414(7) 0.6971(5) 0.023(3) Uiso 1 d .
C8 C 0.5414(7) 0.8856(8) 0.6212(5) 0.039(3) Uani 1 d .
H8A H 0.5748(7) 0.9304(8) 0.5846(5) 0.058 Uiso 1 calc R
H8B H 0.4643(7) 0.8627(8) 0.6153(5) 0.058 Uiso 1 calc R
H8C H 0.5601(7) 0.8283(8) 0.6152(5) 0.058 Uiso 1 calc R
C9 C 0.5280(7) 0.8708(7) 0.7524(5) 0.035(3) Uani 1 d .
H9A H 0.4509(7) 0.8464(7) 0.7451(5) 0.052 Uiso 1 calc R
H9B H 0.5504(7) 0.9057(7) 0.8011(5) 0.052 Uiso 1 calc R
H9C H 0.5485(7) 0.8145(7) 0.7469(5) 0.052 Uiso 1 calc R
C10 C 0.5456(8) 1.0284(8) 0.7058(5) 0.042(3) Uani 1 d .
H10A H 0.5792(8) 1.0747(8) 0.6702(5) 0.064 Uiso 1 calc R
H10B H 0.5670(8) 1.0631(8) 0.7546(5) 0.064 Uiso 1 calc R
H10C H 0.4685(8) 1.0025(8) 0.6981(5) 0.064 Uiso 1 calc R
C11 C 0.9213(7) 0.9693(6) 0.8263(4) 0.012(2) Uani 1 d .
C12 C 0.8404(7) 0.8965(7) 0.8741(4) 0.022(2) Uani 1 d .
H12A H 0.7961(7) 0.9279(7) 0.8960(4) 0.032 Uiso 1 calc R
H12B H 0.8788(7) 0.8806(7) 0.9123(4) 0.032 Uiso 1 calc R
H12C H 0.7954(7) 0.8353(7) 0.8441(4) 0.032 Uiso 1 calc R
C13 C 0.9929(7) 1.0582(6) 0.8794(5) 0.022(2) Uani 1 d .
H13A H 0.9509(7) 1.0921(6) 0.9012(5) 0.033 Uiso 1 calc R
H13B H 1.0498(7) 1.1047(6) 0.8535(5) 0.033 Uiso 1 calc R
H13C H 1.0238(7) 1.0346(6) 0.9174(5) 0.033 Uiso 1 calc R
C14 C 0.9886(7) 0.9179(7) 0.7931(5) 0.021(2) Uani 1 d .
H14A H 1.0218(7) 0.8974(7) 0.8317(5) 0.031 Uiso 1 calc R
H14B H 1.0437(7) 0.9641(7) 0.7658(5) 0.031 Uiso 1 calc R
H14C H 0.9436(7) 0.8594(7) 0.7606(5) 0.031 Uiso 1 calc R
C15 C 0.9697(7) 1.3046(7) 0.6270(4) 0.017(2) Uani 1 d .
C16 C 1.0589(7) 1.3645(7) 0.6713(4) 0.014(2) Uiso 1 d .
C17 C 1.0835(6) 1.4694(6) 0.6800(4) 0.011(2) Uiso 1 d .
C18 C 1.0090(7) 1.4996(7) 0.6529(5) 0.025(3) Uani 1 d .
H18 H 1.0220(7) 1.5677(7) 0.6632(5) 0.030 Uiso 1 calc R
C19 C 0.9172(8) 1.4395(7) 0.6122(5) 0.021(3) Uani 1 d .
C20 C 0.8990(7) 1.3405(7) 0.5979(4) 0.021(2) Uani 1 d .
H20 H 0.8386(7) 1.2964(7) 0.5684(4) 0.025 Uiso 1 calc R
C21 C 1.1887(7) 1.5442(7) 0.7197(5) 0.022(3) Uani 1 d .
C22 C 1.2826(7) 1.5280(7) 0.6861(5) 0.032(3) Uani 1 d .
H22A H 1.2792(7) 1.5316(7) 0.6339(5) 0.049 Uiso 1 calc R
H22B H 1.2788(7) 1.4626(7) 0.6953(5) 0.049 Uiso 1 calc R
H22C H 1.3493(7) 1.5797(7) 0.7078(5) 0.049 Uiso 1 calc R
C23 C 1.1920(7) 1.5390(7) 0.8014(5) 0.031(3) Uani 1 d .
H23A H 1.1320(7) 1.5494(7) 0.8217(5) 0.047 Uiso 1 calc R
H23B H 1.2584(7) 1.5907(7) 0.8236(5) 0.047 Uiso 1 calc R
H23C H 1.1878(7) 1.4736(7) 0.8111(5) 0.047 Uiso 1 calc R
C24 C 1.2058(8) 1.6518(7) 0.7083(5) 0.035(3) Uani 1 d .
H24A H 1.2042(8) 1.6584(7) 0.6564(5) 0.053 Uiso 1 calc R
H24B H 1.2746(8) 1.6983(7) 0.7310(5) 0.053 Uiso 1 calc R
H24C H 1.1494(8) 1.6669(7) 0.7303(5) 0.053 Uiso 1 calc R
C25 C 0.8387(8) 1.4803(8) 0.5843(5) 0.030(3) Uani 1 d .
C26 C 0.7952(8) 1.5207(8) 0.6483(5) 0.051(4) Uani 1 d .
H26A H 0.8541(8) 1.5705(8) 0.6792(5) 0.076 Uiso 1 calc R
H26B H 0.7538(8) 1.4661(8) 0.6762(5) 0.076 Uiso 1 calc R
H26C H 0.7497(8) 1.5513(8) 0.6306(5) 0.076 Uiso 1 calc R
C27 C 0.8983(9) 1.5648(9) 0.5370(6) 0.064(4) Uani 1 d .
H27A H 0.9596(9) 1.6158(9) 0.5652(6) 0.095 Uiso 1 calc R
H27B H 0.8506(9) 1.5944(9) 0.5216(6) 0.095 Uiso 1 calc R
H27C H 0.9222(9) 1.5375(9) 0.4944(6) 0.095 Uiso 1 calc R
C28 C 0.7455(9) 1.4043(9) 0.5386(6) 0.076(5) Uani 1 d .
H28A H 0.7709(9) 1.3768(9) 0.4968(6) 0.115 Uiso 1 calc R
H28B H 0.7004(9) 1.4359(9) 0.5218(6) 0.115 Uiso 1 calc R
H28C H 0.7046(9) 1.3507(9) 0.5674(6) 0.115 Uiso 1 calc R
C31 C 1.2668(7) 1.1493(7) 0.7948(5) 0.016(2) Uani 1 d .
C32 C 1.2499(6) 1.1106(7) 0.7246(5) 0.012(2) Uiso 1 d .
C33 C 1.2395(6) 1.0111(7) 0.7075(5) 0.016(2) Uani 1 d .
C34 C 1.2530(6) 0.9619(7) 0.7661(5) 0.016(2) Uani 1 d .
H34 H 1.2492(6) 0.8964(7) 0.7556(5) 0.019 Uiso 1 calc R
C35 C 1.2715(6) 1.0022(6) 0.8374(5) 0.014(2) Uani 1 d .
C36 C 1.2770(6) 1.0993(7) 0.8522(5) 0.019(2) Uani 1 d .
H36 H 1.2875(6) 1.1300(7) 0.9004(5) 0.023 Uiso 1 calc R
C37 C 1.2123(7) 0.9588(7) 0.6299(4) 0.017(2) Uani 1 d .
C38 C 1.2023(8) 0.8515(7) 0.6259(5) 0.031(3) Uani 1 d .
H38A H 1.2692(8) 0.8511(7) 0.6437(5) 0.047 Uiso 1 calc R
H38B H 1.1858(8) 0.8212(7) 0.5757(5) 0.047 Uiso 1 calc R
H38C H 1.1453(8) 0.8135(7) 0.6559(5) 0.047 Uiso 1 calc R
C39 C 1.1060(7) 0.9551(7) 0.6016(5) 0.023(2) Uani 1 d .
H39A H 1.1096(7) 1.0228(7) 0.6034(5) 0.034 Uiso 1 calc R
H39B H 1.0500(7) 0.9162(7) 0.6318(5) 0.034 Uiso 1 calc R
H39C H 1.0905(7) 0.9239(7) 0.5516(5) 0.034 Uiso 1 calc R
C40 C 1.3003(8) 1.0166(7) 0.5802(5) 0.035(3) Uani 1 d .
H40A H 1.3683(8) 1.0190(7) 0.5983(5) 0.052 Uiso 1 calc R
H40B H 1.3048(8) 1.0844(7) 0.5800(5) 0.052 Uiso 1 calc R
H40C H 1.2833(8) 0.9828(7) 0.5309(5) 0.052 Uiso 1 calc R
C41 C 1.2864(7) 0.9462(7) 0.8990(5) 0.019(2) Uani 1 d .
C42 C 1.4029(7) 0.9922(7) 0.9253(5) 0.031(3) Uani 1 d .
H42A H 1.4462(7) 0.9868(7) 0.8854(5) 0.047 Uiso 1 calc R
H42B H 1.4135(7) 0.9571(7) 0.9648(5) 0.047 Uiso 1 calc R
H42C H 1.4238(7) 1.0625(7) 0.9427(5) 0.047 Uiso 1 calc R
C43 C 1.2218(7) 0.9561(7) 0.9623(5) 0.027(3) Uani 1 d .
H43A H 1.1465(7) 0.9270(7) 0.9466(5) 0.041 Uiso 1 calc R
H43B H 1.2438(7) 1.0266(7) 0.9794(5) 0.041 Uiso 1 calc R
H43C H 1.2336(7) 0.9212(7) 1.0015(5) 0.041 Uiso 1 calc R
C44 C 1.2538(7) 0.8352(6) 0.8765(5) 0.025(3) Uani 1 d .
H44A H 1.2943(7) 0.8267(6) 0.8357(5) 0.037 Uiso 1 calc R
H44B H 1.1780(7) 0.8038(6) 0.8622(5) 0.037 Uiso 1 calc R
H44C H 1.2682(7) 0.8041(6) 0.9173(5) 0.037 Uiso 1 calc R
C45 C 1.2038(6) 1.3237(6) 0.9422(4) 0.011(2) Uiso 1 d .
C46 C 1.2917(7) 1.3123(6) 0.9113(4) 0.014(2) Uiso 1 d .
C47 C 1.3816(6) 1.3226(6) 0.9519(4) 0.012(2) Uiso 1 d .
H47 H 1.4384(6) 1.3141(6) 0.9286(4) 0.015 Uiso 1 calc R
C48 C 1.3885(7) 1.3450(6) 1.0256(5) 0.014(2) Uiso 1 d .
C49 C 1.3017(7) 1.3582(6) 1.0568(5) 0.018(2) Uani 1 d .
H49 H 1.3049(7) 1.3733(6) 1.1077(5) 0.022 Uiso 1 calc R
C50 C 1.2127(7) 1.3504(6) 1.0172(4) 0.014(2) Uiso 1 d .
C51 C 1.4866(7) 1.3533(7) 1.0717(5) 0.022(3) Uani 1 d .
C52 C 1.4778(8) 1.2485(8) 1.0820(6) 0.061(4) Uani 1 d .
H52A H 1.4719(8) 1.2112(8) 1.0346(6) 0.092 Uiso 1 calc R
H52B H 1.4150(8) 1.2141(8) 1.1084(6) 0.092 Uiso 1 calc R
H52C H 1.5412(8) 1.2534(8) 1.1094(6) 0.092 Uiso 1 calc R
C53 C 1.5893(7) 1.4081(7) 1.0347(5) 0.028(3) Uani 1 d .
H53A H 1.5857(7) 1.3740(7) 0.9864(5) 0.042 Uiso 1 calc R
H53B H 1.6496(7) 1.4089(7) 1.0635(5) 0.042 Uiso 1 calc R
H53C H 1.5982(7) 1.4766(7) 1.0304(5) 0.042 Uiso 1 calc R
C54 C 1.4956(8) 1.4086(9) 1.1461(5) 0.061(4) Uani 1 d .
H54A H 1.4309(8) 1.3751(9) 1.1711(5) 0.091 Uiso 1 calc R
H54B H 1.5052(8) 1.4770(9) 1.1411(5) 0.091 Uiso 1 calc R
H54C H 1.5566(8) 1.4092(9) 1.1741(5) 0.091 Uiso 1 calc R
C55 C 1.1256(7) 1.3735(7) 1.0543(5) 0.019(2) Uani 1 d .
C56 C 1.0169(7) 1.2841(7) 1.0410(5) 0.026(3) Uani 1 d .
H56A H 0.9629(7) 1.3007(7) 1.0652(5) 0.039 Uiso 1 calc R
H56B H 1.0207(7) 1.2262(7) 1.0605(5) 0.039 Uiso 1 calc R
H56C H 0.9982(7) 1.2688(7) 0.9890(5) 0.039 Uiso 1 calc R
C57 C 1.1482(7) 1.3988(7) 1.1373(5) 0.032(3) Uani 1 d .
H57A H 1.0906(7) 1.4128(7) 1.1585(5) 0.047 Uiso 1 calc R
H57B H 1.2152(7) 1.4573(7) 1.1476(5) 0.047 Uiso 1 calc R
H57C H 1.1529(7) 1.3423(7) 1.1583(5) 0.047 Uiso 1 calc R
C58 C 1.1205(7) 1.4660(7) 1.0246(5) 0.026(3) Uani 1 d .
H58A H 1.0651(7) 1.4813(7) 1.0479(5) 0.039 Uiso 1 calc R
H58B H 1.1042(7) 1.4524(7) 0.9723(5) 0.039 Uiso 1 calc R
H58C H 1.1890(7) 1.5227(7) 1.0348(5) 0.039 Uiso 1 calc R
C59 C 0.9217(7) 1.3411(6) 0.8351(5) 0.023(3) Uani 1 d .
H59A H 0.9462(7) 1.3967(6) 0.8046(5) 0.027 Uiso 1 calc R
H59B H 0.9574(7) 1.3666(6) 0.8838(5) 0.027 Uiso 1 calc R
C60 C 0.8041(4) 1.3049(4) 0.8408(4) 0.020(2) Uani 1 d G
C61 C 0.7422(5) 1.3190(4) 0.7870(3) 0.040(3) Uani 1 d G
H61 H 0.7745(8) 1.3527(6) 0.7469(4) 0.048 Uiso 1 calc R
C62 C 0.6332(5) 1.2839(5) 0.7919(4) 0.048(3) Uiso 1 d G
H62 H 0.5909(7) 1.2935(8) 0.7551(5) 0.058 Uiso 1 calc R
C63 C 0.5860(4) 1.2346(5) 0.8505(4) 0.047(4) Uani 1 d G
H63 H 0.5115(4) 1.2106(7) 0.8538(6) 0.057 Uiso 1 calc R
C64 C 0.6479(6) 1.2205(4) 0.9043(3) 0.042(3) Uani 1 d G
H64 H 0.6156(8) 1.1868(6) 0.9443(4) 0.050 Uiso 1 calc R
C65 C 0.7569(6) 1.2556(5) 0.8994(3) 0.037(3) Uani 1 d G
H65 H 0.7992(8) 1.2459(7) 0.9362(4) 0.045 Uiso 1 calc R
C69 C 1.2038(7) 1.2076(7) 0.5007(5) 0.028(3) Uani 1 d .
H69A H 1.1309(7) 1.1760(7) 0.4781(5) 0.033 Uiso 1 calc R
H69B H 1.2252(7) 1.1535(7) 0.5110(5) 0.033 Uiso 1 calc R
C70 C 1.2766(5) 1.2669(5) 0.4458(3) 0.027(3) Uani 1 d G
C71 C 1.3722(6) 1.3467(5) 0.4669(3) 0.051(3) Uani 1 d G
H71 H 1.3927(8) 1.3663(7) 0.5168(3) 0.061 Uiso 1 calc R
C72 C 1.4378(4) 1.3977(4) 0.4151(4) 0.052(3) Uani 1 d G
H72 H 1.5031(5) 1.4522(5) 0.4295(6) 0.062 Uiso 1 calc R
C73 C 1.4077(5) 1.3690(5) 0.3421(4) 0.037(3) Uani 1 d G
H73 H 1.4525(7) 1.4038(7) 0.3066(5) 0.044 Uiso 1 calc R
C74 C 1.3122(6) 1.2892(5) 0.3209(3) 0.034(3) Uani 1 d G
H74 H 1.2916(8) 1.2695(7) 0.2710(3) 0.041 Uiso 1 calc R
C75 C 1.2466(4) 1.2381(4) 0.3728(4) 0.030(3) Uani 1 d G
H75 H 1.1813(5) 1.1836(5) 0.3583(5) 0.036 Uiso 1 calc R
O10 O 1.4218(7) 1.3246(7) 0.6434(4) 0.055(3) Uani 0.80 d P
O10X O 1.4961(28) 1.2961(27) 0.6069(18) 0.051(11) Uiso 0.20 d P

loop_
_atom_type_symbol
_atom_type_description
_atom_type_scat_dispersion_real
_atom_type_scat_dispersion_imag
_atom_type_scat_source
C C 0.0033 0.0016 'International Tables Vol C Tables 4.2.6.8 and 6.1.1.4'
H H 0.0000 0.0000 'International Tables Vol C Tables 4.2.6.8 and 6.1.1.4'
N N 0.0061 0.0033 'International Tables Vol C Tables 4.2.6.8 and 6.1.1.4'
O O 0.0106 0.0060 'International Tables Vol C Tables 4.2.6.8 and 6.1.1.4'
Cu Cu 0.3201 1.2651 'International Tables Vol C Tables 4.2.6.8 and 6.1.1.4'
Se Se -0.0929 2.2259 'International Tables Vol C Tables 4.2.6.8 and 6.1.1.4'

loop_
_geom_angle_atom_site_label_1
_geom_angle_atom_site_label_2
_geom_angle_atom_site_label_3
_geom_angle
O1 Cu1 O3 94.9(2)
O1 Cu1 N1 179.3(3)
O3 Cu1 N1 84.9(3)
O1 Cu1 O2 93.4(2)
O3 Cu1 O2 110.3(2)
N1 Cu1 O2 87.3(2)
O1 Cu1 Se1 87.5(2)
O3 Cu1 Se1 164.8(2)
N1 Cu1 Se1 92.6(2)
O2 Cu1 Se1 84.49(14)
O4 Cu2 O2 154.8(2)
O4 Cu2 N2 88.5(2)
O2 Cu2 N2 96.2(2)
O4 Cu2 Se2 87.0(2)
O2 Cu2 Se2 93.3(2)
N2 Cu2 Se2 166.4(2)
C2 Se1 C15 106.4(3)
C2 Se1 Cu1 90.1(3)
C15 Se1 Cu1 93.7(3)
C46 Se2 C31 101.8(4)
C46 Se2 Cu2 90.8(2)
C31 Se2 Cu2 107.8(3)
C69 N1 Cu1 118.2(6)
C59 N2 Cu2 118.6(5)
C1 O1 Cu1 121.0(5)
C16 O2 Cu2 121.9(5)
C16 O2 Cu1 116.0(5)
Cu2 O2 Cu1 96.4(2)
C32 O3 Cu1 123.0(5)
C45 O4 Cu2 124.3(5)
O1 C1 C2 122.3(8)
O1 C1 C6 122.2(8)
C2 C1 C6 115.4(8)
C3 C2 C1 124.7(8)
C3 C2 Se1 116.8(6)
C1 C2 Se1 118.4(7)
C2 C3 C4 120.1(8)
C5 C4 C3 116.1(8)
C5 C4 C7 123.6(8)
C3 C4 C7 120.2(8)
C4 C5 C6 125.1(9)
C5 C6 C1 118.4(8)
C5 C6 C11 120.4(8)
C1 C6 C11 121.1(8)
C9 C7 C4 113.1(8)
C9 C7 C8 108.4(8)
C4 C7 C8 109.6(7)
C9 C7 C10 108.6(7)
C4 C7 C10 108.9(8)
C8 C7 C10 108.1(8)
C14 C11 C6 110.5(7)
C14 C11 C13 108.4(7)
C6 C11 C13 111.4(7)
C14 C11 C12 108.0(7)
C6 C11 C12 113.2(7)
C13 C11 C12 105.0(7)
C16 C15 C20 123.0(8)
C16 C15 Se1 120.0(6)
C20 C15 Se1 116.5(7)
O2 C16 C15 122.5(8)
O2 C16 C17 120.9(8)
C15 C16 C17 116.5(8)
C18 C17 C16 117.4(8)
C18 C17 C21 121.9(8)
C16 C17 C21 120.6(7)
C19 C18 C17 125.8(9)
C20 C19 C18 116.5(9)
C20 C19 C25 121.6(9)
C18 C19 C25 121.9(9)
C19 C20 C15 120.2(9)
C23 C21 C22 110.6(7)
C23 C21 C24 106.8(8)
C22 C21 C24 106.1(8)
C23 C21 C17 113.5(7)
C22 C21 C17 109.5(7)
C24 C21 C17 110.1(7)
C28 C25 C26 107.4(9)
C28 C25 C19 114.1(9)
C26 C25 C19 109.5(7)
C28 C25 C27 107.3(9)
C26 C25 C27 109.9(9)
C19 C25 C27 108.6(8)
C32 C31 C36 124.5(8)
C32 C31 Se2 113.3(7)
C36 C31 Se2 122.1(7)
O3 C32 C31 118.5(8)
O3 C32 C33 122.9(8)
C31 C32 C33 118.6(8)
C34 C33 C32 116.4(8)
C34 C33 C37 121.6(8)
C32 C33 C37 122.0(7)
C35 C34 C33 124.7(9)
C34 C35 C36 117.0(8)
C34 C35 C41 122.7(8)
C36 C35 C41 120.3(8)
C31 C36 C35 118.8(9)
C39 C37 C38 107.3(8)
C39 C37 C33 109.9(7)
C38 C37 C33 112.0(7)
C39 C37 C40 109.5(7)
C38 C37 C40 108.6(7)
C33 C37 C40 109.6(8)
C43 C41 C42 107.9(8)
C43 C41 C35 110.6(7)
C42 C41 C35 108.6(7)
C43 C41 C44 107.8(7)
C42 C41 C44 108.5(7)
C35 C41 C44 113.2(7)
O4 C45 C50 122.1(7)
O4 C45 C46 121.2(7)
C50 C45 C46 116.6(8)
C47 C46 C45 123.1(8)
C47 C46 Se2 120.2(6)
C45 C46 Se2 116.7(6)
C48 C47 C46 120.2(8)
C47 C48 C49 117.0(8)
C47 C48 C51 120.7(7)
C49 C48 C51 122.3(8)
C50 C49 C48 123.6(8)
C49 C50 C45 119.3(8)
C49 C50 C55 120.5(8)
C45 C50 C55 120.2(7)
C54 C51 C53 107.6(8)
C54 C51 C52 107.9(8)
C53 C51 C52 108.5(7)
C54 C51 C48 112.2(7)
C53 C51 C48 111.3(7)
C52 C51 C48 109.2(8)
C50 C55 C56 111.1(7)
C50 C55 C58 108.8(7)
C56 C55 C58 110.1(7)
C50 C55 C57 112.5(7)
C56 C55 C57 107.4(7)
C58 C55 C57 106.8(7)
N2 C59 C60 112.1(7)
C61 C60 C65 120.0
C61 C60 C59 120.2(6)
C65 C60 C59 119.8(6)
C62 C61 C60 120.0
C61 C62 C63 120.0
C62 C63 C64 120.0
C65 C64 C63 120.0
C64 C65 C60 120.0
N1 C69 C70 116.7(7)
C71 C70 C75 120.0
C71 C70 C69 121.7(6)
C75 C70 C69 118.3(6)
C72 C71 C70 120.0
C73 C72 C71 120.0
C74 C73 C72 120.0
C73 C74 C75 120.0
C74 C75 C70 120.0

loop_
_geom_bond_atom_site_label_1
_geom_bond_atom_site_label_2
_geom_bond_distance
Cu1 O1 1.946(5)
Cu1 O3 1.947(5)
Cu1 N1 2.024(7)
Cu1 O2 2.220(5)
Cu1 Se1 2.4503(14)
Cu2 O4 1.878(5)
Cu2 O2 1.960(5)
Cu2 N2 2.017(6)
Cu2 Se2 2.4685(14)
Se1 C2 1.917(8)
Se1 C15 1.940(9)
Se2 C46 1.913(8)
Se2 C31 1.950(9)
N1 C69 1.470(10)
N2 C59 1.490(9)
O1 C1 1.320(10)
O2 C16 1.346(9)
O3 C32 1.352(9)
O4 C45 1.333(9)
C1 C2 1.387(11)
C1 C6 1.436(12)
C2 C3 1.384(11)
C3 C4 1.405(12)
C4 C5 1.365(11)
C4 C7 1.539(12)
C5 C6 1.407(11)
C6 C11 1.531(10)
C7 C9 1.513(12)
C7 C8 1.540(12)
C7 C10 1.544(12)
C11 C14 1.526(10)
C11 C13 1.539(11)
C11 C12 1.562(11)
C15 C16 1.392(11)
C15 C20 1.409(11)
C16 C17 1.441(11)
C17 C18 1.383(10)
C17 C21 1.550(12)
C18 C19 1.382(12)
C19 C20 1.381(12)
C19 C25 1.544(12)
C21 C23 1.530(11)
C21 C22 1.544(11)
C21 C24 1.547(12)
C25 C28 1.505(14)
C25 C26 1.524(11)
C25 C27 1.551(13)
C31 C32 1.354(11)
C31 C36 1.390(11)
C32 C33 1.426(11)
C33 C34 1.416(11)
C33 C37 1.540(11)
C34 C35 1.380(11)
C35 C36 1.409(11)
C35 C41 1.531(11)
C37 C39 1.531(11)
C37 C38 1.532(11)
C37 C40 1.551(12)
C41 C43 1.522(11)
C41 C42 1.526(12)
C41 C44 1.531(12)
C45 C50 1.405(10)
C45 C46 1.417(10)
C46 C47 1.391(10)
C47 C48 1.375(10)
C48 C49 1.417(10)
C48 C51 1.548(11)
C49 C50 1.382(11)
C50 C55 1.537(11)
C51 C54 1.519(12)
C51 C53 1.534(12)
C51 C52 1.536(13)
C55 C56 1.546(12)
C55 C58 1.549(11)
C55 C57 1.553(11)
C59 C60 1.502(9)
C60 C61 1.39
C60 C65 1.39
C61 C62 1.39
C62 C63 1.39
C63 C64 1.39
C64 C65 1.39
C69 C70 1.520(9)
C70 C71 1.39
C70 C75 1.39
C71 C72 1.39
C72 C73 1.39
C73 C74 1.39
C74 C75 1.39
O10 O10X 1.42(3)
